data_4082223
loop_
_publ_author_name
'Saxena, Priya'
'Thirupathi, Natesan'
'Nethaji, Munirathinam'

_publ_contact_author 'Thirupathi N.'
_publ_section_title
;
 Insertion Reactions of Six-Membered
 CyclopalladatedN,N&#x2032;,N&#x2033;-Triarylguanidine,
 [Pd{\k2(C,N)-C6H3Me-3(NHC(NHAr)(&#x2550;NAr))-2}(\m-Br)]2(Ar = 2-MeC6H4)
 with PhC\\tb C---C(O)OR (R = Me and Et): A Gateway to Second
 Orthopalladation through Novel Rearrangements
;
_journal_issue 24
_journal_name_full Organometallics
_journal_page_first 7580
_journal_paper_doi 10.1021/om4010719
_journal_volume 32
_journal_year 2013
_chemical_formula_moiety 'C55 H52 Br N3 O6 Pd'
_chemical_formula_sum 'C55 H52 Br N3 O6 Pd'
_chemical_formula_weight 1037.31
_chemical_name_systematic
;
 ?
;
_space_group_IT_number 14
_symmetry_cell_setting monoclinic
_symmetry_space_group_name_Hall '-P 2yn'
_symmetry_space_group_name_H-M 'P 1 21/n 1'
_atom_sites_solution_hydrogens geom
_atom_sites_solution_primary direct
_atom_sites_solution_secondary difmap
_audit_creation_method SHELXL-97
_cell_angle_alpha 90.00
_cell_angle_beta 92.981(5)
_cell_angle_gamma 90.00
_cell_formula_units_Z 4
_cell_length_a 10.845(5)
_cell_length_b 32.090(5)
_cell_length_c 13.983(6)
_cell_measurement_reflns_used 17503
_cell_measurement_temperature 298(2)
_cell_measurement_theta_max 26.37
_cell_measurement_theta_min 2.92
_cell_volume 4860(3)
_computing_cell_refinement 'CrysAlisPro, Oxford Diffraction Ltd.'
_computing_data_collection 'CrysAlisPro, Oxford Diffraction Ltd.'
_computing_data_reduction 'CrysAlisPro, Oxford Diffraction Ltd.'
_computing_molecular_graphics 'OLEX 2-1.2'
_computing_publication_material 'WINGX V1.80.01'
_computing_structure_refinement 'SHELXL-97 (Sheldrick, 2008)'
_computing_structure_solution SIR-92
_diffrn_ambient_temperature 298(2)
_diffrn_detector_area_resol_mean 0.3703
_diffrn_measured_fraction_theta_full 0.998
_diffrn_measured_fraction_theta_max 0.998
_diffrn_measurement_device_type 'Sapphire-3 CCD detector'
_diffrn_measurement_method 'OMEGA SCAN'
_diffrn_radiation_monochromator graphite
_diffrn_radiation_source 'fine-focus sealed tube'
_diffrn_radiation_type MoK\a
_diffrn_radiation_wavelength 0.71073
_diffrn_reflns_av_R_equivalents 0.0272
_diffrn_reflns_av_sigmaI/netI 0.0255
_diffrn_reflns_limit_h_max 13
_diffrn_reflns_limit_h_min -13
_diffrn_reflns_limit_k_max 40
_diffrn_reflns_limit_k_min -40
_diffrn_reflns_limit_l_max 17
_diffrn_reflns_limit_l_min -17
_diffrn_reflns_number 44384
_diffrn_reflns_theta_full 26.37
_diffrn_reflns_theta_max 26.37
_diffrn_reflns_theta_min 2.92
_exptl_absorpt_coefficient_mu 1.258
_exptl_absorpt_correction_T_max 0.7870
_exptl_absorpt_correction_T_min 0.7523
_exptl_absorpt_correction_type empirical
_exptl_absorpt_process_details 'CrysAlisPro 1.171.34.40 (2006)'
_exptl_crystal_colour REDDISH
_exptl_crystal_density_diffrn 1.418
_exptl_crystal_density_method 'not measured'
_exptl_crystal_description CUBOIDAL
_exptl_crystal_F_000 2128
_exptl_crystal_size_max 0.24
_exptl_crystal_size_mid 0.23
_exptl_crystal_size_min 0.20
_refine_diff_density_max 0.849
_refine_diff_density_min -0.502
_refine_diff_density_rms 0.066
_refine_ls_extinction_method none
_refine_ls_goodness_of_fit_ref 1.113
_refine_ls_hydrogen_treatment constr
_refine_ls_matrix_type full
_refine_ls_number_parameters 593
_refine_ls_number_reflns 9933
_refine_ls_number_restraints 0
_refine_ls_restrained_S_all 1.113
_refine_ls_R_factor_all 0.0524
_refine_ls_R_factor_gt 0.0430
_refine_ls_shift/su_max 0.017
_refine_ls_shift/su_mean 0.000
_refine_ls_structure_factor_coef Fsqd
_refine_ls_weighting_details 'calc w=1/[\s^2^(Fo^2^)+(0.0519P)^2^+3.9285P] where P=(Fo^2^+2Fc^2^)/3'
_refine_ls_weighting_scheme calc
_refine_ls_wR_factor_gt 0.1066
_refine_ls_wR_factor_ref 0.1110
_reflns_number_gt 8591
_reflns_number_total 9933
_reflns_threshold_expression >2\s(I)
_cod_data_source_file om4010719_si_002.cif
_cod_data_source_block 4b
_cod_depositor_comments
;
The following automatic conversions were performed:

'_symmetry_cell_setting' value 'MONOCLINIC' changed to 'monoclinic'
according to /home/saulius/struct/CIF-dictionaries/cif_core.dic
dictionary named 'cif_core.dic' version 2.4.2 from
2011-04-26.

'_exptl_absorpt_correction_type' value 'EMPIRICAL'
changed to 'empirical' according to
/home/saulius/struct/CIF-dictionaries/cif_core.dic dictionary named
'cif_core.dic' version 2.4.2 from 2011-04-26.

Automatic conversion script
Id: cif_fix_values 1891 2012-01-12 08:04:46Z andrius 
;
_cod_original_sg_symbol_H-M P21/n
_cod_database_code 4082223

loop_
_symmetry_equiv_pos_as_xyz
'x, y, z'
'-x+1/2, y+1/2, -z+1/2'
'-x, -y, -z'
'x-1/2, -y-1/2, z-1/2'

loop_
_atom_site_label
_atom_site_type_symbol
_atom_site_fract_x
_atom_site_fract_y
_atom_site_fract_z
_atom_site_U_iso_or_equiv
_atom_site_adp_type
_atom_site_occupancy
_atom_site_symmetry_multiplicity
_atom_site_calc_flag
_atom_site_refinement_flags
Pd1 Pd 0.97600(2) 0.126889(7) 0.437535(16) 0.03307(8) Uani 1 1 d .
Br1 Br 1.16374(3) 0.114394(12) 0.34082(3) 0.05245(11) Uani 1 1 d .
N1 N 0.8884(2) 0.07293(7) 0.40444(18) 0.0334(5) Uani 1 1 d .
N2 N 0.9135(3) 0.06890(9) 0.24328(19) 0.0451(7) Uani 1 1 d .
H2 H 0.9919 0.0692 0.2560 0.054 Uiso 1 1 calc R
N3 N 0.7291(2) 0.04532(8) 0.30806(19) 0.0401(6) Uani 1 1 d .
H3A H 0.6806 0.0520 0.3523 0.048 Uiso 1 1 calc R
O1 O 0.6552(2) 0.11825(7) 0.40752(18) 0.0479(6) Uani 1 1 d .
O2 O 0.7220(2) 0.18371(7) 0.42095(16) 0.0464(5) Uani 1 1 d .
O3 O 0.6076(3) 0.15125(9) 0.7593(2) 0.0777(9) Uani 1 1 d .
O4 O 0.5483(3) 0.14270(11) 0.6066(2) 0.0806(9) Uani 1 1 d .
O5 O 1.0642(2) 0.18038(7) 0.48489(17) 0.0448(5) Uani 1 1 d .
O6 O 1.0914(2) 0.24008(8) 0.5625(2) 0.0668(8) Uani 1 1 d .
C1 C 0.8431(3) 0.06216(9) 0.3185(2) 0.0363(7) Uani 1 1 d .
C2 C 0.8748(4) 0.07553(11) 0.1456(2) 0.0499(8) Uani 1 1 d .
C3 C 0.7649(4) 0.09458(13) 0.1199(3) 0.0639(11) Uani 1 1 d .
H3 H 0.7128 0.1036 0.1665 0.077 Uiso 1 1 calc R
C4 C 0.7324(5) 0.10026(19) 0.0229(4) 0.0946(18) Uani 1 1 d .
H4 H 0.6574 0.1126 0.0045 0.114 Uiso 1 1 calc R
C5 C 0.8096(8) 0.0878(2) -0.0440(4) 0.116(3) Uani 1 1 d .
H5 H 0.7877 0.0920 -0.1085 0.140 Uiso 1 1 calc R
C6 C 0.9190(7) 0.0693(2) -0.0182(4) 0.104(2) Uani 1 1 d .
H6 H 0.9703 0.0607 -0.0656 0.125 Uiso 1 1 calc R
C7 C 0.9560(5) 0.06288(14) 0.0770(3) 0.0705(12) Uani 1 1 d .
C8 C 1.0787(5) 0.04323(19) 0.1062(4) 0.1011(19) Uani 1 1 d .
H8A H 1.1157 0.0323 0.0506 0.152 Uiso 1 1 calc R
H8B H 1.0661 0.0210 0.1507 0.152 Uiso 1 1 calc R
H8C H 1.1321 0.0638 0.1360 0.152 Uiso 1 1 calc R
C9 C 0.6756(3) 0.01853(10) 0.2366(2) 0.0403(7) Uani 1 1 d .
C10 C 0.7459(4) -0.00876(12) 0.1865(3) 0.0542(9) Uani 1 1 d .
H10 H 0.8310 -0.0100 0.1986 0.065 Uiso 1 1 calc R
C11 C 0.6887(4) -0.03446(13) 0.1176(3) 0.0686(12) Uani 1 1 d .
H11 H 0.7356 -0.0526 0.0825 0.082 Uiso 1 1 calc R
C12 C 0.5631(4) -0.03302(15) 0.1013(3) 0.0751(13) Uani 1 1 d .
H12 H 0.5247 -0.0505 0.0557 0.090 Uiso 1 1 calc R
C13 C 0.4936(4) -0.00581(13) 0.1523(3) 0.0620(10) Uani 1 1 d .
H13 H 0.4085 -0.0050 0.1400 0.074 Uiso 1 1 calc R
C14 C 0.5469(3) 0.02038(11) 0.2215(2) 0.0453(8) Uani 1 1 d .
C15 C 0.4703(3) 0.04889(12) 0.2785(3) 0.0592(10) Uani 1 1 d .
H15A H 0.3882 0.0503 0.2494 0.089 Uiso 1 1 calc R
H15B H 0.5063 0.0762 0.2799 0.089 Uiso 1 1 calc R
H15C H 0.4670 0.0385 0.3426 0.089 Uiso 1 1 calc R
C16 C 0.8345(3) 0.05756(9) 0.4890(2) 0.0350(6) Uani 1 1 d .
C17 C 0.8077(3) 0.08840(9) 0.5563(2) 0.0348(6) Uani 1 1 d .
C18 C 0.7723(3) 0.07604(10) 0.6452(2) 0.0450(8) Uani 1 1 d .
H18 H 0.7554 0.0959 0.6911 0.054 Uiso 1 1 calc R
C19 C 0.7618(4) 0.03391(11) 0.6665(3) 0.0550(9) Uani 1 1 d .
H19 H 0.7378 0.0258 0.7266 0.066 Uiso 1 1 calc R
C20 C 0.7864(3) 0.00414(11) 0.5999(3) 0.0530(9) Uani 1 1 d .
H20 H 0.7774 -0.0239 0.6152 0.064 Uiso 1 1 calc R
C21 C 0.8246(3) 0.01505(10) 0.5096(2) 0.0408(7) Uani 1 1 d .
C22 C 0.8616(3) -0.01863(10) 0.4413(3) 0.0492(8) Uani 1 1 d .
H22A H 0.7935 -0.0247 0.3969 0.074 Uiso 1 1 calc R
H22B H 0.8841 -0.0433 0.4768 0.074 Uiso 1 1 calc R
H22C H 0.9308 -0.0093 0.4069 0.074 Uiso 1 1 calc R
C23 C 0.8228(3) 0.13322(8) 0.5221(2) 0.0314(6) Uani 1 1 d .
C24 C 0.7248(3) 0.14309(9) 0.4460(2) 0.0361(7) Uani 1 1 d .
C25 C 0.6252(4) 0.19502(14) 0.3485(3) 0.0732(13) Uani 1 1 d .
C27 C 0.8408(3) 0.16724(9) 0.6017(2) 0.0354(6) Uani 1 1 d .
C28 C 0.9303(3) 0.15360(10) 0.6871(2) 0.0416(7) Uani 1 1 d .
C29 C 1.0286(3) 0.12762(12) 0.6751(3) 0.0516(9) Uani 1 1 d .
H29 H 1.0383 0.1153 0.6158 0.062 Uiso 1 1 calc R
C30 C 1.1137(4) 0.11951(14) 0.7502(3) 0.0683(12) Uani 1 1 d .
H30 H 1.1801 0.1019 0.7405 0.082 Uiso 1 1 calc R
C31 C 1.1013(5) 0.13699(17) 0.8383(4) 0.0817(14) Uani 1 1 d .
H31 H 1.1592 0.1318 0.8883 0.098 Uiso 1 1 calc R
C32 C 1.0019(5) 0.16232(18) 0.8515(3) 0.0866(15) Uani 1 1 d .
H32 H 0.9915 0.1739 0.9115 0.104 Uiso 1 1 calc R
C33 C 0.9165(4) 0.17095(13) 0.7768(3) 0.0609(10) Uani 1 1 d .
H33 H 0.8499 0.1884 0.7869 0.073 Uiso 1 1 calc R
C34 C 0.7186(3) 0.18430(10) 0.6370(2) 0.0386(7) Uani 1 1 d .
C35 C 0.6195(3) 0.15787(11) 0.6763(3) 0.0506(9) Uani 1 1 d .
C38 C 0.7125(3) 0.22633(10) 0.6305(2) 0.0382(7) Uani 1 1 d .
C39 C 0.6111(3) 0.25402(10) 0.6578(2) 0.0392(7) Uani 1 1 d .
C40 C 0.5557(3) 0.24979(11) 0.7445(2) 0.0474(8) Uani 1 1 d .
H40 H 0.5793 0.2281 0.7856 0.057 Uiso 1 1 calc R
C41 C 0.4654(4) 0.27758(12) 0.7704(3) 0.0556(9) Uani 1 1 d .
H41 H 0.4290 0.2742 0.8287 0.067 Uiso 1 1 calc R
C42 C 0.4291(4) 0.30990(12) 0.7113(3) 0.0553(9) Uani 1 1 d .
H42 H 0.3694 0.3287 0.7296 0.066 Uiso 1 1 calc R
C43 C 0.4824(4) 0.31408(12) 0.6245(3) 0.0542(9) Uani 1 1 d .
H43 H 0.4574 0.3356 0.5835 0.065 Uiso 1 1 calc R
C44 C 0.5725(3) 0.28662(11) 0.5979(2) 0.0476(8) Uani 1 1 d .
H44 H 0.6077 0.2900 0.5392 0.057 Uiso 1 1 calc R
C45 C 0.8286(3) 0.24138(9) 0.5901(2) 0.0373(7) Uani 1 1 d .
C46 C 0.8570(3) 0.28599(10) 0.5775(2) 0.0416(7) Uani 1 1 d .
C47 C 0.8469(4) 0.31294(11) 0.6551(3) 0.0575(10) Uani 1 1 d .
H47 H 0.8250 0.3024 0.7138 0.069 Uiso 1 1 calc R
C48 C 0.8690(5) 0.35474(13) 0.6458(4) 0.0753(14) Uani 1 1 d .
H48 H 0.8617 0.3724 0.6979 0.090 Uiso 1 1 calc R
C49 C 0.9020(5) 0.37041(13) 0.5599(4) 0.0857(16) Uani 1 1 d .
H49 H 0.9182 0.3987 0.5540 0.103 Uiso 1 1 calc R
C50 C 0.9113(5) 0.34463(14) 0.4821(3) 0.0754(13) Uani 1 1 d .
H50 H 0.9321 0.3555 0.4235 0.090 Uiso 1 1 calc R
C51 C 0.8895(4) 0.30241(11) 0.4914(3) 0.0544(9) Uani 1 1 d .
H51 H 0.8970 0.2849 0.4390 0.065 Uiso 1 1 calc R
C52 C 0.8977(3) 0.20830(9) 0.5694(2) 0.0372(7) Uani 1 1 d .
C53 C 1.0226(3) 0.20802(10) 0.5346(2) 0.0406(7) Uani 1 1 d .
C26 C 0.6225(8) 0.2379(3) 0.3293(6) 0.086(2) Uiso 0.65 1 d P
C26' C 0.5188(14) 0.2049(4) 0.3911(10) 0.078(4) Uiso 0.35 1 d P
C36 C 0.4655(8) 0.1067(3) 0.6418(6) 0.079(2) Uiso 0.65 1 d P
C36' C 0.4250(16) 0.1237(5) 0.6239(12) 0.087(5) Uiso 0.35 1 d P
C37 C 0.4443(11) 0.0775(4) 0.5594(8) 0.110(3) Uiso 0.65 1 d P
C37' C 0.396(2) 0.0974(7) 0.5533(16) 0.116(6) Uiso 0.35 1 d P
C54 C 1.2126(9) 0.2438(3) 0.5057(8) 0.071(2) Uiso 0.55 1 d P
C54' C 1.2262(8) 0.2383(3) 0.5515(7) 0.049(2) Uiso 0.45 1 d P
C55 C 1.2894(12) 0.2141(4) 0.5767(9) 0.114(4) Uiso 0.55 1 d P
C55' C 1.241(2) 0.2677(7) 0.4692(15) 0.159(7) Uiso 0.45 1 d P

loop_
_atom_site_aniso_label
_atom_site_aniso_U_11
_atom_site_aniso_U_22
_atom_site_aniso_U_33
_atom_site_aniso_U_23
_atom_site_aniso_U_13
_atom_site_aniso_U_12
Pd1 0.03216(13) 0.02975(13) 0.03769(14) 0.00115(9) 0.00564(9) -0.00406(9)
Br1 0.0419(2) 0.0496(2) 0.0674(2) -0.00129(17) 0.01784(17) -0.00237(15)
N1 0.0318(13) 0.0302(12) 0.0385(14) -0.0015(10) 0.0046(10) -0.0021(10)
N2 0.0395(15) 0.0540(17) 0.0424(16) -0.0055(13) 0.0064(12) -0.0045(12)
N3 0.0349(14) 0.0408(14) 0.0450(15) -0.0094(12) 0.0066(11) -0.0035(11)
O1 0.0398(13) 0.0432(13) 0.0599(15) -0.0071(11) -0.0062(11) 0.0004(10)
O2 0.0533(14) 0.0397(12) 0.0454(13) 0.0065(10) -0.0065(11) 0.0018(10)
O3 0.102(2) 0.0665(19) 0.0685(19) 0.0107(15) 0.0414(17) -0.0123(17)
O4 0.0617(18) 0.096(2) 0.086(2) -0.0129(18) 0.0212(16) -0.0384(17)
O5 0.0418(12) 0.0391(12) 0.0544(14) -0.0072(10) 0.0123(10) -0.0110(10)
O6 0.0446(14) 0.0511(15) 0.106(2) -0.0259(15) 0.0149(14) -0.0193(12)
C1 0.0374(16) 0.0307(15) 0.0412(17) -0.0027(12) 0.0041(13) 0.0003(12)
C2 0.059(2) 0.048(2) 0.0427(19) -0.0009(15) 0.0026(16) -0.0157(17)
C3 0.064(3) 0.063(3) 0.064(3) 0.013(2) -0.004(2) -0.021(2)
C4 0.085(4) 0.106(4) 0.090(4) 0.038(3) -0.027(3) -0.031(3)
C5 0.151(7) 0.143(6) 0.053(3) 0.021(3) -0.007(4) -0.059(5)
C6 0.147(6) 0.116(5) 0.052(3) -0.013(3) 0.031(3) -0.041(4)
C7 0.092(3) 0.071(3) 0.050(2) -0.008(2) 0.023(2) -0.023(2)
C8 0.101(4) 0.111(4) 0.096(4) -0.019(3) 0.050(3) 0.008(3)
C9 0.0461(18) 0.0350(16) 0.0398(17) -0.0027(13) 0.0029(14) -0.0067(13)
C10 0.052(2) 0.051(2) 0.060(2) -0.0136(17) 0.0067(17) -0.0049(17)
C11 0.080(3) 0.060(2) 0.068(3) -0.024(2) 0.015(2) -0.006(2)
C12 0.076(3) 0.085(3) 0.063(3) -0.028(2) -0.003(2) -0.018(3)
C13 0.052(2) 0.073(3) 0.060(2) -0.008(2) -0.0067(19) -0.017(2)
C14 0.0459(19) 0.0446(19) 0.0452(19) 0.0039(15) -0.0007(15) -0.0089(15)
C15 0.041(2) 0.058(2) 0.078(3) -0.002(2) 0.0035(18) -0.0017(17)
C16 0.0292(15) 0.0337(15) 0.0422(17) 0.0032(13) 0.0027(12) -0.0028(12)
C17 0.0349(16) 0.0311(15) 0.0386(16) 0.0023(12) 0.0023(13) -0.0038(12)
C18 0.055(2) 0.0370(17) 0.0441(19) 0.0030(14) 0.0097(15) -0.0056(15)
C19 0.069(2) 0.046(2) 0.052(2) 0.0135(16) 0.0164(18) -0.0068(17)
C20 0.060(2) 0.0322(17) 0.068(2) 0.0114(16) 0.0113(18) -0.0062(16)
C21 0.0378(17) 0.0315(16) 0.0529(19) 0.0009(14) 0.0019(14) -0.0027(13)
C22 0.0462(19) 0.0339(17) 0.067(2) -0.0011(16) 0.0024(17) -0.0013(14)
C23 0.0334(15) 0.0270(14) 0.0337(15) 0.0019(11) 0.0025(12) -0.0059(11)
C24 0.0371(16) 0.0332(15) 0.0385(16) 0.0004(13) 0.0081(13) 0.0014(13)
C25 0.079(3) 0.067(3) 0.071(3) 0.018(2) -0.022(2) 0.022(2)
C27 0.0401(16) 0.0308(15) 0.0358(16) 0.0006(12) 0.0062(13) -0.0045(12)
C28 0.0490(19) 0.0388(17) 0.0368(17) 0.0005(13) 0.0009(14) -0.0098(14)
C29 0.046(2) 0.058(2) 0.050(2) 0.0050(17) -0.0052(16) 0.0004(17)
C30 0.059(3) 0.077(3) 0.067(3) 0.016(2) -0.011(2) 0.005(2)
C31 0.086(4) 0.092(4) 0.064(3) 0.006(3) -0.029(3) -0.006(3)
C32 0.111(4) 0.103(4) 0.044(2) -0.014(2) -0.012(3) -0.008(3)
C33 0.075(3) 0.064(2) 0.042(2) -0.0069(18) -0.0025(19) 0.003(2)
C34 0.0423(17) 0.0354(16) 0.0389(17) -0.0014(13) 0.0087(13) -0.0030(13)
C35 0.054(2) 0.0360(17) 0.064(2) -0.0060(16) 0.0241(18) -0.0029(15)
C38 0.0427(17) 0.0361(16) 0.0358(16) -0.0019(13) 0.0032(13) -0.0030(13)
C39 0.0439(18) 0.0349(16) 0.0389(17) -0.0050(13) 0.0026(14) -0.0030(13)
C40 0.058(2) 0.0436(19) 0.0416(18) 0.0015(14) 0.0078(16) 0.0042(16)
C41 0.068(2) 0.057(2) 0.044(2) -0.0066(17) 0.0157(18) 0.0051(19)
C42 0.059(2) 0.050(2) 0.058(2) -0.0117(17) 0.0083(18) 0.0125(17)
C43 0.063(2) 0.046(2) 0.053(2) 0.0016(16) 0.0007(18) 0.0092(17)
C44 0.057(2) 0.0470(19) 0.0391(18) 0.0003(15) 0.0052(16) 0.0047(16)
C45 0.0463(18) 0.0318(15) 0.0338(16) -0.0004(12) 0.0029(13) -0.0040(13)
C46 0.0468(18) 0.0316(16) 0.0468(19) -0.0013(13) 0.0067(15) -0.0042(13)
C47 0.070(3) 0.045(2) 0.059(2) -0.0124(17) 0.0182(19) -0.0149(18)
C48 0.089(3) 0.043(2) 0.097(3) -0.027(2) 0.035(3) -0.017(2)
C49 0.102(4) 0.034(2) 0.124(4) 0.001(2) 0.035(3) -0.011(2)
C50 0.090(3) 0.059(3) 0.079(3) 0.021(2) 0.023(3) -0.015(2)
C51 0.071(3) 0.0437(19) 0.050(2) 0.0014(16) 0.0134(18) -0.0052(18)
C52 0.0401(17) 0.0331(16) 0.0385(16) -0.0009(13) 0.0045(13) -0.0073(13)
C53 0.0423(17) 0.0324(16) 0.0474(18) -0.0009(14) 0.0041(14) -0.0080(13)

loop_
_atom_type_symbol
_atom_type_description
_atom_type_scat_dispersion_real
_atom_type_scat_dispersion_imag
_atom_type_scat_source
C C 0.0033 0.0016 'International Tables Vol C Tables 4.2.6.8 and 6.1.1.4'
H H 0.0000 0.0000 'International Tables Vol C Tables 4.2.6.8 and 6.1.1.4'
N N 0.0061 0.0033 'International Tables Vol C Tables 4.2.6.8 and 6.1.1.4'
O O 0.0106 0.0060 'International Tables Vol C Tables 4.2.6.8 and 6.1.1.4'
Br Br -0.2901 2.4595 'International Tables Vol C Tables 4.2.6.8 and 6.1.1.4'
Pd Pd -0.9988 1.0072 'International Tables Vol C Tables 4.2.6.8 and 6.1.1.4'

loop_
_geom_angle_atom_site_label_1
_geom_angle_atom_site_label_2
_geom_angle_atom_site_label_3
_geom_angle
N1 Pd1 O5 174.50(9)
N1 Pd1 C23 80.50(10)
O5 Pd1 C23 96.11(10)
N1 Pd1 Br1 97.11(7)
O5 Pd1 Br1 86.02(6)
C23 Pd1 Br1 176.05(8)
C1 N1 C16 120.9(2)
C1 N1 Pd1 125.6(2)
C16 N1 Pd1 108.27(18)
C1 N2 C2 128.4(3)
C1 N2 H2 115.8
C2 N2 H2 115.8
C1 N3 C9 131.1(3)
C1 N3 H3A 114.5
C9 N3 H3A 114.5
C24 O2 C25 115.1(3)
C35 O4 C36' 121.9(7)
C35 O4 C36 111.6(4)
C36' O4 C36 27.8(6)
C53 O5 Pd1 127.3(2)
C53 O6 C54' 119.1(4)
C53 O6 C54 112.6(4)
C54' O6 C54 25.2(4)
N1 C1 N2 118.0(3)
N1 C1 N3 119.9(3)
N2 C1 N3 122.1(3)
C3 C2 C7 121.4(4)
C3 C2 N2 121.8(3)
C7 C2 N2 116.8(4)
C2 C3 C4 119.0(5)
C2 C3 H3 120.5
C4 C3 H3 120.5
C5 C4 C3 120.1(6)
C5 C4 H4 119.9
C3 C4 H4 119.9
C4 C5 C6 120.7(6)
C4 C5 H5 119.7
C6 C5 H5 119.7
C5 C6 C7 121.7(6)
C5 C6 H6 119.1
C7 C6 H6 119.1
C6 C7 C2 117.1(5)
C6 C7 C8 122.0(5)
C2 C7 C8 121.0(4)
C7 C8 H8A 109.5
C7 C8 H8B 109.5
H8A C8 H8B 109.5
C7 C8 H8C 109.5
H8A C8 H8C 109.5
H8B C8 H8C 109.5
C10 C9 C14 121.6(3)
C10 C9 N3 121.8(3)
C14 C9 N3 116.6(3)
C9 C10 C11 119.4(4)
C9 C10 H10 120.3
C11 C10 H10 120.3
C12 C11 C10 120.0(4)
C12 C11 H11 120.0
C10 C11 H11 120.0
C11 C12 C13 120.1(4)
C11 C12 H12 119.9
C13 C12 H12 119.9
C12 C13 C14 121.8(4)
C12 C13 H13 119.1
C14 C13 H13 119.1
C13 C14 C9 117.1(3)
C13 C14 C15 121.4(3)
C9 C14 C15 121.5(3)
C14 C15 H15A 109.5
C14 C15 H15B 109.5
H15A C15 H15B 109.5
C14 C15 H15C 109.5
H15A C15 H15C 109.5
H15B C15 H15C 109.5
C21 C16 C17 121.8(3)
C21 C16 N1 123.0(3)
C17 C16 N1 114.7(3)
C18 C17 C16 118.6(3)
C18 C17 C23 126.3(3)
C16 C17 C23 115.1(3)
C17 C18 C19 120.1(3)
C17 C18 H18 119.9
C19 C18 H18 119.9
C20 C19 C18 120.8(3)
C20 C19 H19 119.6
C18 C19 H19 119.6
C19 C20 C21 121.2(3)
C19 C20 H20 119.4
C21 C20 H20 119.4
C20 C21 C16 117.5(3)
C20 C21 C22 119.6(3)
C16 C21 C22 122.8(3)
C21 C22 H22A 109.5
C21 C22 H22B 109.5
H22A C22 H22B 109.5
C21 C22 H22C 109.5
H22A C22 H22C 109.5
H22B C22 H22C 109.5
C24 C23 C17 109.7(2)
C24 C23 C27 114.6(2)
C17 C23 C27 116.5(2)
C24 C23 Pd1 100.00(19)
C17 C23 Pd1 100.71(18)
C27 C23 Pd1 113.27(19)
O1 C24 O2 121.2(3)
O1 C24 C23 125.6(3)
O2 C24 C23 113.2(3)
C26' C25 C26 81.1(7)
C26' C25 O2 110.3(7)
C26 C25 O2 112.5(5)
C52 C27 C34 98.9(2)
C52 C27 C28 102.9(2)
C34 C27 C28 111.4(2)
C52 C27 C23 115.3(2)
C34 C27 C23 113.5(2)
C28 C27 C23 113.5(2)
C29 C28 C33 118.4(3)
C29 C28 C27 122.2(3)
C33 C28 C27 119.1(3)
C28 C29 C30 120.9(4)
C28 C29 H29 119.6
C30 C29 H29 119.6
C31 C30 C29 120.8(4)
C31 C30 H30 119.6
C29 C30 H30 119.6
C30 C31 C32 118.7(4)
C30 C31 H31 120.6
C32 C31 H31 120.6
C31 C32 C33 121.1(4)
C31 C32 H32 119.5
C33 C32 H32 119.5
C32 C33 C28 120.1(4)
C32 C33 H33 120.0
C28 C33 H33 120.0
C38 C34 C35 123.8(3)
C38 C34 C27 111.9(3)
C35 C34 C27 124.3(3)
O3 C35 O4 124.7(4)
O3 C35 C34 125.1(4)
O4 C35 C34 110.2(3)
C34 C38 C39 128.0(3)
C34 C38 C45 108.0(3)
C39 C38 C45 124.0(3)
C40 C39 C44 118.0(3)
C40 C39 C38 121.9(3)
C44 C39 C38 120.1(3)
C41 C40 C39 120.6(3)
C41 C40 H40 119.7
C39 C40 H40 119.7
C42 C41 C40 120.9(3)
C42 C41 H41 119.5
C40 C41 H41 119.5
C41 C42 C43 118.9(3)
C41 C42 H42 120.5
C43 C42 H42 120.5
C42 C43 C44 120.7(3)
C42 C43 H43 119.6
C44 C43 H43 119.6
C43 C44 C39 120.8(3)
C43 C44 H44 119.6
C39 C44 H44 119.6
C52 C45 C46 128.3(3)
C52 C45 C38 108.6(3)
C46 C45 C38 123.1(3)
C51 C46 C47 118.4(3)
C51 C46 C45 122.7(3)
C47 C46 C45 118.9(3)
C48 C47 C46 120.8(4)
C48 C47 H47 119.6
C46 C47 H47 119.6
C49 C48 C47 119.9(4)
C49 C48 H48 120.0
C47 C48 H48 120.0
C48 C49 C50 120.5(4)
C48 C49 H49 119.8
C50 C49 H49 119.8
C49 C50 C51 119.7(4)
C49 C50 H50 120.1
C51 C50 H50 120.1
C46 C51 C50 120.7(4)
C46 C51 H51 119.7
C50 C51 H51 119.7
C45 C52 C53 127.9(3)
C45 C52 C27 112.3(3)
C53 C52 C27 119.1(3)
O5 C53 O6 120.8(3)
O5 C53 C52 124.5(3)
O6 C53 C52 114.6(3)
C25 C26 C26' 48.5(6)
C25 C26' C26 50.4(6)
C36' C36 C37' 65.7(18)
C36' C36 C37 98.0(18)
C37' C36 C37 32.6(9)
C36' C36 O4 71.7(16)
C37' C36 O4 99.5(10)
C37 C36 O4 106.8(7)
C36 C36' C37' 84(2)
C36 C36' O4 80.6(17)
C37' C36' O4 108.5(15)
C36 C36' C37 57.4(15)
C37' C36' C37 26.8(11)
O4 C36' C37 97.4(10)
C37' C37 C36 70.6(19)
C37' C37 C36' 46.3(18)
C36 C37 C36' 24.6(6)
C37 C37' C36' 107(2)
C37 C37' C36 77(2)
C36' C37' C36 30.5(9)
C54' C54 C55' 130(2)
C54' C54 O6 69.3(12)
C55' C54 O6 128.1(16)
C54' C54 C55 33.2(11)
C55' C54 C55 128.9(17)
O6 C54 C55 93.6(8)
C54 C54' C55 126.8(17)
C54 C54' O6 85.5(13)
C55 C54' O6 127.3(11)
C54 C54' C55' 30.1(14)
C55 C54' C55' 127.3(13)
O6 C54' C55' 101.7(10)
C54' C55 C54 19.9(7)
C54 C55' C54' 20.1(9)

loop_
_geom_bond_atom_site_label_1
_geom_bond_atom_site_label_2
_geom_bond_distance
Pd1 N1 2.017(2)
Pd1 O5 2.058(2)
Pd1 C23 2.099(3)
Pd1 Br1 2.5341(9)
N1 C1 1.320(4)
N1 C16 1.433(4)
N2 C1 1.348(4)
N2 C2 1.424(4)
N2 H2 0.8600
N3 C1 1.350(4)
N3 C9 1.419(4)
N3 H3A 0.8600
O1 C24 1.205(4)
O2 C24 1.350(4)
O2 C25 1.466(5)
O3 C35 1.193(4)
O4 C35 1.306(5)
O4 C36' 1.501(17)
O4 C36 1.560(9)
O5 C53 1.227(4)
O6 C53 1.318(4)
O6 C54' 1.478(9)
O6 C54 1.575(10)
C2 C3 1.370(6)
C2 C7 1.396(6)
C3 C4 1.395(7)
C3 H3 0.9300
C4 C5 1.348(9)
C4 H4 0.9300
C5 C6 1.359(9)
C5 H5 0.9300
C6 C7 1.385(7)
C6 H6 0.9300
C7 C8 1.509(8)
C8 H8A 0.9600
C8 H8B 0.9600
C8 H8C 0.9600
C9 C10 1.377(5)
C9 C14 1.403(5)
C10 C11 1.390(5)
C10 H10 0.9300
C11 C12 1.370(6)
C11 H11 0.9300
C12 C13 1.377(6)
C12 H12 0.9300
C13 C14 1.385(5)
C13 H13 0.9300
C14 C15 1.493(5)
C15 H15A 0.9600
C15 H15B 0.9600
C15 H15C 0.9600
C16 C21 1.400(4)
C16 C17 1.406(4)
C17 C18 1.379(4)
C17 C23 1.527(4)
C18 C19 1.390(5)
C18 H18 0.9300
C19 C20 1.370(5)
C19 H19 0.9300
C20 C21 1.394(5)
C20 H20 0.9300
C21 C22 1.510(5)
C22 H22A 0.9600
C22 H22B 0.9600
C22 H22C 0.9600
C23 C24 1.498(4)
C23 C27 1.564(4)
C25 C26' 1.364(15)
C25 C26 1.401(9)
C27 C52 1.533(4)
C27 C34 1.539(4)
C27 C28 1.561(4)
C28 C29 1.370(5)
C28 C33 1.388(5)
C29 C30 1.387(5)
C29 H29 0.9300
C30 C31 1.366(7)
C30 H30 0.9300
C31 C32 1.371(7)
C31 H31 0.9300
C32 C33 1.388(6)
C32 H32 0.9300
C33 H33 0.9300
C34 C38 1.353(4)
C34 C35 1.496(4)
C38 C39 1.479(4)
C38 C45 1.487(4)
C39 C40 1.387(4)
C39 C44 1.391(5)
C40 C41 1.386(5)
C40 H40 0.9300
C41 C42 1.371(5)
C41 H41 0.9300
C42 C43 1.378(5)
C42 H42 0.9300
C43 C44 1.381(5)
C43 H43 0.9300
C44 H44 0.9300
C45 C52 1.340(4)
C45 C46 1.477(4)
C46 C51 1.377(5)
C46 C47 1.396(5)
C47 C48 1.370(5)
C47 H47 0.9300
C48 C49 1.367(7)
C48 H48 0.9300
C49 C50 1.374(7)
C49 H49 0.9300
C50 C51 1.382(5)
C50 H50 0.9300
C51 H51 0.9300
C52 C53 1.463(4)
C26 C26' 1.798(16)
C36 C36' 0.737(17)
C36 C37' 1.45(2)
C36 C37 1.492(13)
C36' C37' 1.32(2)
C36' C37 1.75(2)
C37 C37' 0.83(2)
C54 C54' 0.674(11)
C54 C55' 0.98(2)
C54 C55 1.582(16)
C54' C55 1.083(14)
C54' C55' 1.50(2)

loop_
_geom_torsion_atom_site_label_1
_geom_torsion_atom_site_label_2
_geom_torsion_atom_site_label_3
_geom_torsion_atom_site_label_4
_geom_torsion
O5 Pd1 N1 C1 169.5(9)
C23 Pd1 N1 C1 117.2(3)
Br1 Pd1 N1 C1 -66.0(2)
O5 Pd1 N1 C16 15.3(11)
C23 Pd1 N1 C16 -36.97(19)
Br1 Pd1 N1 C16 139.84(17)
N1 Pd1 O5 C53 -61.6(11)
C23 Pd1 O5 C53 -9.8(3)
Br1 Pd1 O5 C53 173.5(3)
C16 N1 C1 N2 -164.1(3)
Pd1 N1 C1 N2 44.7(4)
C16 N1 C1 N3 16.4(4)
Pd1 N1 C1 N3 -134.7(2)
C2 N2 C1 N1 -153.6(3)
C2 N2 C1 N3 25.9(5)
C9 N3 C1 N1 -154.7(3)
C9 N3 C1 N2 25.9(5)
C1 N2 C2 C3 30.9(5)
C1 N2 C2 C7 -151.1(4)
C7 C2 C3 C4 1.9(6)
N2 C2 C3 C4 179.8(4)
C2 C3 C4 C5 -1.3(7)
C3 C4 C5 C6 0.7(10)
C4 C5 C6 C7 -0.8(10)
C5 C6 C7 C2 1.3(8)
C5 C6 C7 C8 -178.5(6)
C3 C2 C7 C6 -1.9(6)
N2 C2 C7 C6 -179.9(4)
C3 C2 C7 C8 177.9(4)
N2 C2 C7 C8 -0.1(6)
C1 N3 C9 C10 28.1(5)
C1 N3 C9 C14 -153.6(3)
C14 C9 C10 C11 1.5(6)
N3 C9 C10 C11 179.7(3)
C9 C10 C11 C12 -1.2(7)
C10 C11 C12 C13 0.8(7)
C11 C12 C13 C14 -0.7(7)
C12 C13 C14 C9 1.0(6)
C12 C13 C14 C15 -178.2(4)
C10 C9 C14 C13 -1.4(5)
N3 C9 C14 C13 -179.6(3)
C10 C9 C14 C15 177.8(4)
N3 C9 C14 C15 -0.5(5)
C1 N1 C16 C21 58.6(4)
Pd1 N1 C16 C21 -145.8(3)
C1 N1 C16 C17 -129.8(3)
Pd1 N1 C16 C17 25.8(3)
C21 C16 C17 C18 0.8(5)
N1 C16 C17 C18 -170.9(3)
C21 C16 C17 C23 -179.8(3)
N1 C16 C17 C23 8.5(4)
C16 C17 C18 C19 -1.0(5)
C23 C17 C18 C19 179.7(3)
C17 C18 C19 C20 0.0(6)
C18 C19 C20 C21 1.1(6)
C19 C20 C21 C16 -1.3(5)
C19 C20 C21 C22 174.6(4)
C17 C16 C21 C20 0.3(5)
N1 C16 C21 C20 171.3(3)
C17 C16 C21 C22 -175.5(3)
N1 C16 C21 C22 -4.4(5)
C18 C17 C23 C24 -111.7(3)
C16 C17 C23 C24 69.0(3)
C18 C17 C23 C27 20.6(4)
C16 C17 C23 C27 -158.8(3)
C18 C17 C23 Pd1 143.5(3)
C16 C17 C23 Pd1 -35.9(3)
N1 Pd1 C23 C24 -74.40(18)
O5 Pd1 C23 C24 109.97(18)
Br1 Pd1 C23 C24 -127.5(11)
N1 Pd1 C23 C17 38.08(18)
O5 Pd1 C23 C17 -137.54(18)
Br1 Pd1 C23 C17 -15.0(13)
N1 Pd1 C23 C27 163.2(2)
O5 Pd1 C23 C27 -12.4(2)
Br1 Pd1 C23 C27 110.1(11)
C25 O2 C24 O1 3.1(5)
C25 O2 C24 C23 -178.4(3)
C17 C23 C24 O1 -9.6(4)
C27 C23 C24 O1 -142.9(3)
Pd1 C23 C24 O1 95.7(3)
C17 C23 C24 O2 171.9(2)
C27 C23 C24 O2 38.7(3)
Pd1 C23 C24 O2 -82.8(2)
C24 O2 C25 C26' 88.1(7)
C24 O2 C25 C26 176.6(5)
C24 C23 C27 C52 -69.5(3)
C17 C23 C27 C52 160.4(3)
Pd1 C23 C27 C52 44.3(3)
C24 C23 C27 C34 43.6(3)
C17 C23 C27 C34 -86.4(3)
Pd1 C23 C27 C34 157.4(2)
C24 C23 C27 C28 172.1(2)
C17 C23 C27 C28 42.1(3)
Pd1 C23 C27 C28 -74.0(3)
C52 C27 C28 C29 -92.8(3)
C34 C27 C28 C29 162.1(3)
C23 C27 C28 C29 32.5(4)
C52 C27 C28 C33 81.7(4)
C34 C27 C28 C33 -23.4(4)
C23 C27 C28 C33 -153.0(3)
C33 C28 C29 C30 -1.3(5)
C27 C28 C29 C30 173.2(3)
C28 C29 C30 C31 0.5(6)
C29 C30 C31 C32 0.9(8)
C30 C31 C32 C33 -1.4(8)
C31 C32 C33 C28 0.5(8)
C29 C28 C33 C32 0.9(6)
C27 C28 C33 C32 -173.9(4)
C52 C27 C34 C38 -2.9(3)
C28 C27 C34 C38 104.8(3)
C23 C27 C34 C38 -125.6(3)
C52 C27 C34 C35 178.7(3)
C28 C27 C34 C35 -73.6(4)
C23 C27 C34 C35 55.9(4)
C36' O4 C35 O3 15.4(10)
C36 O4 C35 O3 -13.7(6)
C36' O4 C35 C34 -165.2(9)
C36 O4 C35 C34 165.8(4)
C38 C34 C35 O3 -82.9(5)
C27 C34 C35 O3 95.4(4)
C38 C34 C35 O4 97.7(4)
C27 C34 C35 O4 -84.0(4)
C35 C34 C38 C39 -1.1(6)
C27 C34 C38 C39 -179.5(3)
C35 C34 C38 C45 178.8(3)
C27 C34 C38 C45 0.3(4)
C34 C38 C39 C40 46.6(5)
C45 C38 C39 C40 -133.2(3)
C34 C38 C39 C44 -136.4(4)
C45 C38 C39 C44 43.8(5)
C44 C39 C40 C41 -0.6(5)
C38 C39 C40 C41 176.5(3)
C39 C40 C41 C42 -0.2(6)
C40 C41 C42 C43 1.0(6)
C41 C42 C43 C44 -1.1(6)
C42 C43 C44 C39 0.3(6)
C40 C39 C44 C43 0.5(5)
C38 C39 C44 C43 -176.6(3)
C34 C38 C45 C52 2.9(4)
C39 C38 C45 C52 -177.2(3)
C34 C38 C45 C46 -176.8(3)
C39 C38 C45 C46 3.1(5)
C52 C45 C46 C51 53.5(5)
C38 C45 C46 C51 -126.8(4)
C52 C45 C46 C47 -128.4(4)
C38 C45 C46 C47 51.3(5)
C51 C46 C47 C48 0.0(6)
C45 C46 C47 C48 -178.2(4)
C46 C47 C48 C49 -0.4(7)
C47 C48 C49 C50 1.0(8)
C48 C49 C50 C51 -1.3(8)
C47 C46 C51 C50 -0.3(6)
C45 C46 C51 C50 177.8(4)
C49 C50 C51 C46 0.9(7)
C46 C45 C52 C53 4.3(6)
C38 C45 C52 C53 -175.4(3)
C46 C45 C52 C27 174.7(3)
C38 C45 C52 C27 -5.0(4)
C34 C27 C52 C45 4.8(3)
C28 C27 C52 C45 -109.7(3)
C23 C27 C52 C45 126.2(3)
C34 C27 C52 C53 176.2(3)
C28 C27 C52 C53 61.6(3)
C23 C27 C52 C53 -62.4(4)
Pd1 O5 C53 O6 177.6(2)
Pd1 O5 C53 C52 -0.9(5)
C54' O6 C53 O5 -13.0(7)
C54 O6 C53 O5 14.2(6)
C54' O6 C53 C52 165.7(5)
C54 O6 C53 C52 -167.2(5)
C45 C52 C53 O5 -151.9(3)
C27 C52 C53 O5 38.3(5)
C45 C52 C53 O6 29.5(5)
C27 C52 C53 O6 -140.3(3)
O2 C25 C26 C26' -108.4(8)
O2 C25 C26' C26 110.8(6)
C35 O4 C36 C36' 117.8(17)
C35 O4 C36 C37' 178.1(11)
C36' O4 C36 C37' 60.3(18)
C35 O4 C36 C37 -149.2(7)
C36' O4 C36 C37 93.0(18)
C37 C36 C36' C37' 4.8(15)
O4 C36 C36' C37' 109.9(13)
C37' C36 C36' O4 -109.9(13)
C37 C36 C36' O4 -105.1(8)
C37' C36 C36' C37 -4.8(15)
O4 C36 C36' C37 105.1(8)
C35 O4 C36' C36 -75.6(18)
C35 O4 C36' C37' -155.8(14)
C36 O4 C36' C37' -80(2)
C35 O4 C36' C37 -130.7(7)
C36 O4 C36' C37 -55.1(14)
C36' C36 C37 C37' -8(3)
O4 C36 C37 C37' -81(2)
C37' C36 C37 C36' 8(3)
O4 C36 C37 C36' -73.2(17)
C36 C36' C37 C37' 169(3)
O4 C36' C37 C37' -117(3)
C37' C36' C37 C36 -169(3)
O4 C36' C37 C36 73.8(17)
C36 C37 C37' C36' 4.7(15)
C36' C37 C37' C36 -4.7(15)
C36 C36' C37' C37 -9(3)
O4 C36' C37' C37 69(3)
O4 C36' C37' C36 77.9(18)
C37 C36' C37' C36 9(3)
C36' C36 C37' C37 171(3)
O4 C36 C37' C37 106.4(18)
C37 C36 C37' C36' -171(3)
O4 C36 C37' C36' -64.8(18)
C53 O6 C54 C54' -110.8(12)
C53 O6 C54 C55' 124(2)
C54' O6 C54 C55' -125(3)
C53 O6 C54 C55 -87.7(7)
C54' O6 C54 C55 23.1(11)
C55' C54 C54' C55 -103(3)
O6 C54 C54' C55 134.4(19)
C55' C54 C54' O6 123(2)
C55 C54 C54' O6 -134.4(19)
O6 C54 C54' C55' -123(2)
C55 C54 C54' C55' 103(3)
C53 O6 C54' C54 81.2(13)
C53 O6 C54' C55 -52.8(15)
C54 O6 C54' C55 -134(2)
C53 O6 C54' C55' 106.7(10)
C54 O6 C54' C55' 25.5(13)
O6 C54' C55 C54 117(3)
C55' C54' C55 C54 -38.0(19)
C55' C54 C55 C54' 106(3)
O6 C54 C55 C54' -42.0(19)
O6 C54 C55' C54' 94(3)
C55 C54 C55' C54' -43.4(19)
C55 C54' C55' C54 101(3)
O6 C54' C55' C54 -59(3)
